data_7054468
loop_
_publ_author_name
'Vrdoljak, Vi\<snja'
'Pisk, Jana'
'Agustin, Dominique'
'Novak, Predrag'
'Parlov Vukovi\'c, Jelena'
'Matkovi\'c-\<Calogovi\'c, Dubravka'

_publ_section_title
;
 Dioxomolybdenum(vi) and dioxotungsten(vi) complexes chelated with the ONO
 tridentate hydrazone ligand: synthesis, structure and catalytic
 epoxidation activity
;
_journal_issue 12
_journal_name_full 'New J. Chem.'
_journal_page_first 6176
_journal_paper_doi 10.1039/C4NJ01394H
_journal_volume 38
_journal_year 2014
_chemical_formula_sum 'C17 H15 Mo N3 O6'
_chemical_formula_weight 453.26
_space_group_crystal_system monoclinic
_space_group_IT_number 4
_space_group_name_Hall 'P 2yb'
_space_group_name_H-M_alt 'P 1 21 1'
_symmetry_space_group_name_Hall 'P 2yb'
_symmetry_space_group_name_H-M 'P 1 21 1'
_atom_sites_solution_hydrogens geom
_audit_creation_method SHELXL-2014/7
_cell_angle_alpha 90
_cell_angle_beta 95.342(4)
_cell_angle_gamma 90
_cell_formula_units_Z 2
_cell_length_a 3.97920(10)
_cell_length_b 10.3039(3)
_cell_length_c 21.3511(9)
_cell_measurement_reflns_used 3057
_cell_measurement_temperature 150(2)
_cell_measurement_theta_max 28.6570
_cell_measurement_theta_min 4.4050
_cell_volume 871.62(5)
_computing_cell_refinement
;
CrysAlisPro, Agilent Technologies,
Version 1.171.37.33 (release 27-03-2014 CrysAlis171 .NET)
(compiled Mar 27 2014,17:12:48)
;
_computing_data_collection
;
CrysAlisPro, Agilent Technologies,
Version 1.171.37.33 (release 27-03-2014 CrysAlis171 .NET)
(compiled Mar 27 2014,17:12:48)
;
_computing_data_reduction
;
CrysAlisPro, Agilent Technologies,
Version 1.171.37.33 (release 27-03-2014 CrysAlis171 .NET)
(compiled Mar 27 2014,17:12:48)
;
_computing_molecular_graphics 'Mercury (Macrae et al., 2008)'
_computing_publication_material 'SHELXL-2014/7 (Sheldrick, 2014)'
_computing_structure_refinement 'SHELXL-2014/7 (Sheldrick, 2014)'
_computing_structure_solution 'SHELXL-97 (Sheldrick, 2008)'
_diffrn_ambient_temperature 150(2)
_diffrn_detector_area_resol_mean 16.3426
_diffrn_measured_fraction_theta_full 0.990
_diffrn_measured_fraction_theta_max 0.932
_diffrn_measurement_device_type 'Xcalibur, Sapphire3'
_diffrn_measurement_method '\w scans'
_diffrn_radiation_monochromator graphite
_diffrn_radiation_source 'Enhance (Mo) X-ray Source'
_diffrn_radiation_type MoK\a
_diffrn_radiation_wavelength 0.71073
_diffrn_reflns_av_R_equivalents 0.0315
_diffrn_reflns_av_unetI/netI 0.0514
_diffrn_reflns_Laue_measured_fraction_full 0.990
_diffrn_reflns_Laue_measured_fraction_max 0.932
_diffrn_reflns_limit_h_max 4
_diffrn_reflns_limit_h_min -5
_diffrn_reflns_limit_k_max 13
_diffrn_reflns_limit_k_min -10
_diffrn_reflns_limit_l_max 26
_diffrn_reflns_limit_l_min -28
_diffrn_reflns_number 6290
_diffrn_reflns_point_group_measured_fraction_full 0.991
_diffrn_reflns_point_group_measured_fraction_max 0.934
_diffrn_reflns_theta_full 27.500
_diffrn_reflns_theta_max 28.926
_diffrn_reflns_theta_min 4.315
_exptl_absorpt_coefficient_mu 0.793
_exptl_absorpt_correction_T_max 1.00000
_exptl_absorpt_correction_T_min 0.79491
_exptl_absorpt_correction_type multi-scan
_exptl_absorpt_process_details
;
CrysAlisPro, Agilent Technologies,
Version 1.171.37.33 (release 27-03-2014 CrysAlis171 .NET)
(compiled Mar 27 2014,17:12:48)
Empirical absorption correction using spherical harmonics,
 implemented in SCALE3 ABSPACK scaling algorithm.
;
_exptl_crystal_colour red-brown
_exptl_crystal_density_diffrn 1.727
_exptl_crystal_density_method 'not measured'
_exptl_crystal_description needle
_exptl_crystal_F_000 454
_exptl_crystal_size_max 0.143
_exptl_crystal_size_mid 0.043
_exptl_crystal_size_min 0.011
_refine_diff_density_max 1.315
_refine_diff_density_min -0.881
_refine_diff_density_rms 0.088
_refine_ls_abs_structure_details
;
 Twinning involves inversion, so Flack parameter cannot be determined
;
_refine_ls_extinction_method none
_refine_ls_goodness_of_fit_ref 0.993
_refine_ls_hydrogen_treatment constr
_refine_ls_matrix_type full
_refine_ls_number_parameters 248
_refine_ls_number_reflns 3373
_refine_ls_number_restraints 1
_refine_ls_restrained_S_all 0.993
_refine_ls_R_factor_all 0.0352
_refine_ls_R_factor_gt 0.0336
_refine_ls_shift/su_max 0.000
_refine_ls_shift/su_mean 0.000
_refine_ls_structure_factor_coef Fsqd
_refine_ls_weighting_details 'w=1/[\s^2^(Fo^2^)+(0.0450P)^2^+0.1248P] where P=(Fo^2^+2Fc^2^)/3'
_refine_ls_weighting_scheme calc
_refine_ls_wR_factor_gt 0.0750
_refine_ls_wR_factor_ref 0.0758
_reflns_Friedel_coverage 0.902
_reflns_Friedel_fraction_full 0.992
_reflns_Friedel_fraction_max 0.935
_reflns_number_gt 3308
_reflns_number_total 3373
_reflns_threshold_expression 'I > 2\s(I)'
_cod_data_source_file c4nj01394h2.cif
_cod_data_source_block 1a
_cod_depositor_comments 'Adding full bibliography for 7054467--7054471.cif.'
_cod_database_code 7054468
_shelx_shelxl_version_number 2014/7
_shelx_space_group_comment
;
The symmetry employed for this shelxl refinement is uniquely defined
by the following loop, which should always be used as a source of
symmetry information in preference to the above space-group names.
They are only intended as comments.
;

loop_
_space_group_symop_operation_xyz
'x, y, z'
'-x, y+1/2, -z'

loop_
_atom_site_label
_atom_site_type_symbol
_atom_site_fract_x
_atom_site_fract_y
_atom_site_fract_z
_atom_site_U_iso_or_equiv
_atom_site_adp_type
_atom_site_occupancy
_atom_site_site_symmetry_order
_atom_site_calc_flag
_atom_site_refinement_flags_posn
_atom_site_refinement_flags_adp
C1 C 0.852(2) 0.2951(6) 0.7221(3) 0.0284(16) Uani 1 1 d . .
C2 C 0.8727(19) 0.1726(7) 0.6920(3) 0.0245(15) Uani 1 1 d . .
C3 C 0.916(2) 0.1652(7) 0.6276(3) 0.0347(19) Uani 1 1 d . .
C4 C 0.942(3) 0.2787(9) 0.5941(4) 0.059(3) Uani 1 1 d . .
H4 H 0.9764 0.2745 0.5507 0.071 Uiso 1 1 calc R U
C5 C 0.920(4) 0.3997(9) 0.6229(4) 0.076(4) Uani 1 1 d . .
H5 H 0.9395 0.4769 0.5992 0.091 Uiso 1 1 calc R U
C6 C 0.870(3) 0.4068(8) 0.6861(4) 0.053(3) Uani 1 1 d . .
H6 H 0.8488 0.4893 0.7052 0.064 Uiso 1 1 calc R U
C7 C 0.8045(18) 0.3050(6) 0.7876(3) 0.0223(14) Uani 1 1 d . .
H7 H 0.7418 0.3869 0.8034 0.027 Uiso 1 1 calc R U
C8 C 0.8227(14) 0.1302(6) 0.9225(3) 0.0143(12) Uani 1 1 d . .
C9 C 0.7578(15) 0.1302(6) 0.9882(3) 0.0147(12) Uani 1 1 d . .
C10 C 0.8337(14) 0.0210(7) 1.0266(3) 0.0145(15) Uani 1 1 d . .
H10 H 0.9432 -0.0517 1.0102 0.017 Uiso 1 1 calc R U
C11 C 0.7512(15) 0.0187(8) 1.0874(3) 0.0163(15) Uani 1 1 d . .
H11 H 0.8005 -0.0559 1.1128 0.020 Uiso 1 1 calc R U
C12 C 0.5959(17) 0.1252(6) 1.1119(3) 0.0179(12) Uani 1 1 d . .
C13 C 0.5275(15) 0.2350(6) 1.0759(3) 0.0170(13) Uani 1 1 d . .
H13 H 0.4256 0.3084 1.0934 0.020 Uiso 1 1 calc R U
C14 C 0.6083(17) 0.2376(6) 1.0145(3) 0.0181(13) Uani 1 1 d . .
H14 H 0.5617 0.3132 0.9898 0.022 Uiso 1 1 calc R U
C15 C 1.006(2) 0.0324(9) 0.5402(3) 0.048(3) Uani 1 1 d . .
H15A H 1.0066 -0.0595 0.5284 0.071 Uiso 1 1 calc R U
H15B H 0.8361 0.0787 0.5124 0.071 Uiso 1 1 calc R U
H15C H 1.2291 0.0699 0.5360 0.071 Uiso 1 1 calc R U
C16 C 0.476(3) 0.7493(8) 0.6118(4) 0.041(2) Uani 1 1 d . .
C17 C 0.339(3) 0.7866(11) 0.6698(4) 0.053(3) Uani 1 1 d . .
H17A H 0.1834 0.8596 0.6617 0.079 Uiso 1 1 calc R U
H17B H 0.5238 0.8124 0.7009 0.079 Uiso 1 1 calc R U
H17C H 0.2181 0.7129 0.6861 0.079 Uiso 1 1 calc R U
N1 N 0.8424(15) 0.2091(5) 0.8265(3) 0.0160(11) Uani 1 1 d . .
N2 N 0.7796(14) 0.2355(5) 0.8880(2) 0.0179(11) Uani 1 1 d . .
N3 N 0.587(2) 0.7187(9) 0.5675(4) 0.060(2) Uani 1 1 d . .
O1 O 0.3873(9) 0.0149(8) 0.80870(18) 0.0220(11) Uani 1 1 d . .
O3 O 0.8431(12) 0.0602(4) 0.72273(19) 0.0172(9) Uani 1 1 d . .
O4 O 0.9121(11) 0.0185(6) 0.89684(17) 0.0151(10) Uani 1 1 d . .
O7 O 0.9270(16) 0.0444(5) 0.6038(2) 0.0375(15) Uani 1 1 d . .
O6 O 0.5100(13) 0.1155(4) 1.1731(2) 0.0231(10) Uani 1 1 d . .
H6A H 0.4145 0.1842 1.1829 0.035 Uiso 1 1 calc R U
O2 O 0.8749(11) -0.1614(4) 0.7995(2) 0.0185(10) Uani 1 1 d . .
Mo Mo 0.95627(10) 0.00136(5) 0.80672(2) 0.01208(11) Uani 1 1 d . .

loop_
_atom_site_aniso_label
_atom_site_aniso_U_11
_atom_site_aniso_U_22
_atom_site_aniso_U_33
_atom_site_aniso_U_23
_atom_site_aniso_U_13
_atom_site_aniso_U_12
C1 0.041(5) 0.017(3) 0.028(3) 0.007(3) 0.007(3) 0.000(3)
C2 0.028(4) 0.021(3) 0.025(3) 0.001(3) 0.004(3) 0.004(3)
C3 0.062(6) 0.022(4) 0.022(3) 0.002(3) 0.013(4) 0.002(4)
C4 0.114(10) 0.041(5) 0.026(4) 0.009(4) 0.024(5) 0.003(6)
C5 0.171(14) 0.029(5) 0.032(5) 0.012(4) 0.031(7) 0.011(6)
C6 0.109(9) 0.018(4) 0.035(4) -0.001(3) 0.021(5) 0.005(5)
C7 0.027(3) 0.015(3) 0.025(3) -0.001(2) 0.005(3) 0.000(3)
C8 0.007(3) 0.011(3) 0.025(3) -0.003(2) 0.002(2) -0.001(2)
C9 0.013(3) 0.014(3) 0.017(3) -0.005(2) 0.004(2) -0.002(2)
C10 0.014(2) 0.007(4) 0.022(3) -0.002(2) 0.002(2) 0.002(2)
C11 0.021(2) 0.004(4) 0.023(3) 0.000(3) 0.000(2) -0.001(3)
C12 0.016(3) 0.019(3) 0.019(3) 0.000(2) 0.001(3) -0.003(3)
C13 0.014(3) 0.011(3) 0.026(3) 0.000(2) 0.006(2) 0.004(2)
C14 0.019(3) 0.014(3) 0.022(3) 0.002(2) 0.002(3) 0.002(2)
C15 0.065(5) 0.056(9) 0.023(3) 0.000(4) 0.012(4) 0.020(5)
C16 0.048(5) 0.041(5) 0.034(5) -0.012(4) -0.005(4) 0.000(4)
C17 0.048(6) 0.071(7) 0.038(5) -0.017(4) -0.001(4) 0.005(5)
N1 0.017(3) 0.014(3) 0.017(3) 0.001(2) 0.004(2) 0.000(2)
N2 0.022(3) 0.014(3) 0.019(3) -0.004(2) 0.008(2) 0.001(2)
N3 0.062(6) 0.065(6) 0.054(5) -0.026(4) 0.006(4) -0.002(5)
O1 0.0172(18) 0.026(3) 0.0229(17) -0.001(2) 0.0036(18) -0.003(3)
O3 0.019(2) 0.0165(19) 0.0158(19) -0.0017(16) -0.0004(18) -0.0014(18)
O4 0.0162(16) 0.011(3) 0.0186(16) -0.0031(19) 0.0039(15) -0.001(2)
O7 0.065(4) 0.031(3) 0.018(2) 0.0001(19) 0.013(2) 0.005(3)
O6 0.035(3) 0.020(2) 0.015(2) -0.0009(16) 0.008(2) 0.008(2)
O2 0.022(3) 0.013(2) 0.022(2) -0.0016(18) 0.007(2) -0.0038(19)
Mo 0.00927(16) 0.01197(18) 0.01545(18) -0.0016(3) 0.00363(14) -0.0006(4)

loop_
_atom_type_symbol
_atom_type_description
_atom_type_scat_dispersion_real
_atom_type_scat_dispersion_imag
_atom_type_scat_source
C C 0.0033 0.0016 'International Tables Vol C Tables 4.2.6.8 and 6.1.1.4'
H H 0.0000 0.0000 'International Tables Vol C Tables 4.2.6.8 and 6.1.1.4'
N N 0.0061 0.0033 'International Tables Vol C Tables 4.2.6.8 and 6.1.1.4'
O O 0.0106 0.0060 'International Tables Vol C Tables 4.2.6.8 and 6.1.1.4'
Mo Mo -1.6832 0.6857 'International Tables Vol C Tables 4.2.6.8 and 6.1.1.4'

loop_
_geom_angle_atom_site_label_1
_geom_angle_atom_site_label_2
_geom_angle_atom_site_label_3
_geom_angle
_geom_angle_site_symmetry_1
_geom_angle_site_symmetry_3
C6 C1 C2 118.4(6) . .
C6 C1 C7 120.0(6) . .
C2 C1 C7 121.6(6) . .
O3 C2 C3 117.2(6) . .
O3 C2 C1 122.2(6) . .
C3 C2 C1 120.6(6) . .
O7 C3 C4 125.6(7) . .
O7 C3 C2 115.5(6) . .
C4 C3 C2 118.9(7) . .
C3 C4 C5 121.2(8) . .
C6 C5 C4 119.8(8) . .
C5 C6 C1 121.0(7) . .
N1 C7 C1 123.7(6) . .
N2 C8 O4 120.5(6) . .
N2 C8 C9 121.1(6) . .
O4 C8 C9 118.3(5) . .
C14 C9 C10 118.3(6) . .
C14 C9 C8 120.6(6) . .
C10 C9 C8 121.1(5) . .
C11 C10 C9 120.6(7) . .
C10 C11 C12 120.0(7) . .
C13 C12 O6 122.1(6) . .
C13 C12 C11 120.7(6) . .
O6 C12 C11 117.2(5) . .
C14 C13 C12 119.6(6) . .
C13 C14 C9 120.8(6) . .
N3 C16 C17 178.5(11) . .
C7 N1 N2 116.0(6) . .
C7 N1 Mo 128.7(5) . .
N2 N1 Mo 115.1(4) . .
C8 N2 N1 110.1(5) . .
Mo O1 Mo 171.5(5) 1_455 .
C2 O3 Mo 135.3(4) . .
C8 O4 Mo 122.1(4) . .
C3 O7 C15 117.1(6) . .
O2 Mo O1 105.2(3) . 1_655
O2 Mo O3 101.58(19) . .
O1 Mo O3 98.3(2) 1_655 .
O2 Mo O4 98.2(2) . .
O1 Mo O4 98.60(18) 1_655 .
O3 Mo O4 149.48(19) . .
O2 Mo N1 156.14(19) . .
O1 Mo N1 97.9(3) 1_655 .
O3 Mo N1 80.74(18) . .
O4 Mo N1 71.9(2) . .
O2 Mo O1 83.2(3) . .
O1 Mo O1 171.5(5) 1_655 .
O3 Mo O1 81.34(18) . .
O4 Mo O1 78.19(16) . .
N1 Mo O1 73.6(3) . .

loop_
_geom_bond_atom_site_label_1
_geom_bond_atom_site_label_2
_geom_bond_distance
_geom_bond_site_symmetry_2
C1 C6 1.389(10) .
C1 C2 1.423(9) .
C1 C7 1.432(9) .
C2 O3 1.342(8) .
C2 C3 1.403(9) .
C3 O7 1.347(9) .
C3 C4 1.380(11) .
C4 C5 1.396(12) .
C5 C6 1.384(11) .
C7 N1 1.290(8) .
C8 N2 1.314(8) .
C8 O4 1.337(8) .
C8 C9 1.451(9) .
C9 C14 1.398(9) .
C9 C10 1.408(9) .
C10 C11 1.368(8) .
C11 C12 1.386(10) .
C12 C13 1.381(8) .
C12 O6 1.383(7) .
C13 C14 1.379(9) .
C15 O7 1.429(8) .
C16 N3 1.126(11) .
C16 C17 1.450(12) .
N1 N2 1.386(7) .
N1 Mo 2.236(5) .
O1 Mo 1.717(4) 1_455
O1 Mo 2.273(3) .
O3 Mo 1.907(4) .
O4 Mo 1.956(4) .
O2 Mo 1.713(4) .
Mo O1 1.717(4) 1_655
